data_7052920
loop_
_publ_author_name
'Khlebnikov, Vsevolod'
'Meduri, Angelo'
'Mueller-Bunz, Helge'
'Milani, Barbara'
'Albrecht, Martin'

_publ_section_title
;
 Synthesis of a sterically modulated pyridine--NHC palladium complex and
 its reactivity towards ethylene
;
_journal_issue 8
_journal_name_full 'New Journal of Chemistry'
_journal_page_first 1552
_journal_paper_doi 10.1039/c2nj40287d
_journal_volume 36
_journal_year 2012
_chemical_formula_moiety 'C20 H23 N4 Pd, B F4'
_chemical_formula_sum 'C20 H23 B F4 N4 Pd'
_chemical_formula_weight 512.63
_chemical_name_systematic
;
?
;
_space_group_IT_number 14
_symmetry_cell_setting monoclinic
_symmetry_space_group_name_Hall '-P 2ybc'
_symmetry_space_group_name_H-M 'P 1 21/c 1'
_atom_sites_solution_hydrogens geom
_atom_sites_solution_primary direct
_atom_sites_solution_secondary difmap
_audit_creation_method SHELXL-97
_cell_angle_alpha 90.00
_cell_angle_beta 92.862(1)
_cell_angle_gamma 90.00
_cell_formula_units_Z 4
_cell_length_a 6.98977(7)
_cell_length_b 20.8653(2)
_cell_length_c 14.1374(1)
_cell_measurement_reflns_used 26656
_cell_measurement_temperature 100(2)
_cell_measurement_theta_max 29.3765
_cell_measurement_theta_min 2.8794
_cell_volume 2059.28(3)
_computing_cell_refinement
;
CrysAlisPro, Agilent Technologies,
Version 1.171.34.49 (release 20-01-2011 CrysAlis171 .NET)
(compiled Jan 20 2011,15:58:25)
;
_computing_data_collection
;
CrysAlisPro, Agilent Technologies,
Version 1.171.34.49 (release 20-01-2011 CrysAlis171 .NET)
(compiled Jan 20 2011,15:58:25)
;
_computing_data_reduction
;
CrysAlisPro, Agilent Technologies,
Version 1.171.34.49 (release 20-01-2011 CrysAlis171 .NET)
(compiled Jan 20 2011,15:58:25)
;
_computing_structure_refinement 'SHELXL-97 (Sheldrick, 2008)'
_computing_structure_solution 'SHELXS-97 (Sheldrick, 2008)'
_diffrn_ambient_temperature 100(2)
_diffrn_detector_area_resol_mean 10.3196
_diffrn_measured_fraction_theta_full 0.991
_diffrn_measured_fraction_theta_max 0.940
_diffrn_measurement_device_type 'SuperNova, Dual, Cu at zero, Atlas'
_diffrn_measurement_method '\w scans'
_diffrn_radiation_monochromator mirror
_diffrn_radiation_source 'SuperNova (Mo) X-ray Source'
_diffrn_radiation_type MoK\a
_diffrn_radiation_wavelength 0.71073
_diffrn_reflns_av_R_equivalents 0.0307
_diffrn_reflns_av_sigmaI/netI 0.0184
_diffrn_reflns_limit_h_max 9
_diffrn_reflns_limit_h_min -9
_diffrn_reflns_limit_k_max 28
_diffrn_reflns_limit_k_min -28
_diffrn_reflns_limit_l_max 19
_diffrn_reflns_limit_l_min -19
_diffrn_reflns_number 46383
_diffrn_reflns_theta_full 28.00
_diffrn_reflns_theta_max 29.44
_diffrn_reflns_theta_min 2.89
_exptl_absorpt_coefficient_mu 0.951
_exptl_absorpt_correction_T_max 0.891
_exptl_absorpt_correction_T_min 0.847
_exptl_absorpt_correction_type analytical
_exptl_absorpt_process_details
;
CrysAlisPro, Agilent Technologies,
Version 1.171.34.49 (release 20-01-2011 CrysAlis171 .NET)
(compiled Jan 20 2011,15:58:25)
Analytical numeric absorption correction using a multifaceted crystal
model based on expressions derived by R.C. Clark & J.S. Reid.
(Clark, R. C. & Reid, J. S. (1995). Acta Cryst. A51, 887-897)
;
_exptl_crystal_colour yellow
_exptl_crystal_density_diffrn 1.653
_exptl_crystal_density_method 'not measured'
_exptl_crystal_description block
_exptl_crystal_F_000 1032
_exptl_crystal_size_max 0.2378
_exptl_crystal_size_mid 0.2132
_exptl_crystal_size_min 0.1830
_refine_diff_density_max 0.406
_refine_diff_density_min -0.577
_refine_diff_density_rms 0.069
_refine_ls_extinction_method none
_refine_ls_goodness_of_fit_ref 1.074
_refine_ls_hydrogen_treatment constr
_refine_ls_matrix_type full
_refine_ls_number_parameters 277
_refine_ls_number_reflns 5371
_refine_ls_number_restraints 0
_refine_ls_restrained_S_all 1.074
_refine_ls_R_factor_all 0.0255
_refine_ls_R_factor_gt 0.0209
_refine_ls_shift/su_max 0.001
_refine_ls_shift/su_mean 0.000
_refine_ls_structure_factor_coef Fsqd
_refine_ls_weighting_details 'calc w=1/[\s^2^(Fo^2^)+(0.0205P)^2^+1.5510P] where P=(Fo^2^+2Fc^2^)/3'
_refine_ls_weighting_scheme calc
_refine_ls_wR_factor_gt 0.0484
_refine_ls_wR_factor_ref 0.0509
_reflns_number_gt 4889
_reflns_number_total 5371
_reflns_threshold_expression I>2\s(I)
_cod_data_source_file c2nj40287d.txt
_cod_data_source_block alb125
_cod_original_sg_symbol_H-M 'P 21/c'
_cod_database_code 7052920

loop_
_symmetry_equiv_pos_as_xyz
'x, y, z'
'-x, y+1/2, -z+1/2'
'-x, -y, -z'
'x, -y-1/2, z-1/2'

loop_
_atom_site_label
_atom_site_type_symbol
_atom_site_fract_x
_atom_site_fract_y
_atom_site_fract_z
_atom_site_U_iso_or_equiv
_atom_site_adp_type
_atom_site_occupancy
_atom_site_symmetry_multiplicity
_atom_site_calc_flag
_atom_site_refinement_flags
Pd Pd 0.444518(15) 0.409510(5) 0.921483(7) 0.01013(4) Uani 1 1 d .
C1 C 0.4738(2) 0.40480(7) 1.06079(11) 0.0120(3) Uani 1 1 d .
N1 N 0.39131(18) 0.42395(6) 1.13969(9) 0.0134(2) Uani 1 1 d .
C2 C 0.5061(2) 0.40924(7) 1.22019(11) 0.0155(3) Uani 1 1 d .
H2 H 0.4774 0.4183 1.2838 0.019 Uiso 1 1 calc R
C3 C 0.6641(2) 0.38006(7) 1.19197(10) 0.0155(3) Uani 1 1 d .
H3 H 0.7687 0.3645 1.2310 0.019 Uiso 1 1 calc R
C4 C 0.2110(2) 0.45908(8) 1.14494(11) 0.0171(3) Uani 1 1 d .
H4A H 0.2314 0.5042 1.1289 0.026 Uiso 1 1 calc R
H4B H 0.1659 0.4561 1.2093 0.026 Uiso 1 1 calc R
H4C H 0.1149 0.4405 1.1001 0.026 Uiso 1 1 calc R
N2 N 0.64323(18) 0.37717(6) 1.09361(9) 0.0124(2) Uani 1 1 d .
C5 C 0.7653(2) 0.34716(7) 1.03071(10) 0.0125(3) Uani 1 1 d .
C6 C 0.9328(2) 0.31696(8) 1.06235(11) 0.0164(3) Uani 1 1 d .
H6 H 0.9753 0.3179 1.1272 0.020 Uiso 1 1 calc R
C7 C 1.0357(2) 0.28539(8) 0.99558(12) 0.0195(3) Uani 1 1 d .
H7 H 1.1525 0.2645 1.0140 0.023 Uiso 1 1 calc R
C8 C 0.9681(2) 0.28428(8) 0.90174(11) 0.0182(3) Uani 1 1 d .
H8 H 1.0368 0.2618 0.8558 0.022 Uiso 1 1 calc R
C9 C 0.7993(2) 0.31623(7) 0.87520(11) 0.0131(3) Uani 1 1 d .
N3 N 0.70043(17) 0.34930(6) 0.93961(9) 0.0115(2) Uani 1 1 d .
C10 C 0.7120(2) 0.31033(7) 0.77718(10) 0.0130(3) Uani 1 1 d .
C11 C 0.7952(2) 0.33941(8) 0.69945(11) 0.0162(3) Uani 1 1 d .
C16 C 0.9759(2) 0.37852(9) 0.71013(13) 0.0248(4) Uani 1 1 d .
H16A H 1.0313 0.3741 0.7749 0.037 Uiso 0.41(2) 1 calc PR
H16B H 0.9461 0.4237 0.6973 0.037 Uiso 0.41(2) 1 calc PR
H16C H 1.0680 0.3632 0.6652 0.037 Uiso 0.41(2) 1 calc PR
H16D H 0.9989 0.3999 0.6500 0.037 Uiso 0.59(2) 1 calc PR
H16E H 1.0841 0.3503 0.7276 0.037 Uiso 0.59(2) 1 calc PR
H16F H 0.9623 0.4108 0.7597 0.037 Uiso 0.59(2) 1 calc PR
C12 C 0.7035(2) 0.33281(8) 0.60991(11) 0.0194(3) Uani 1 1 d .
H12 H 0.7574 0.3522 0.5566 0.023 Uiso 1 1 calc R
C13 C 0.5344(2) 0.29832(9) 0.59807(11) 0.0207(3) Uani 1 1 d .
H13 H 0.4713 0.2954 0.5372 0.025 Uiso 1 1 calc R
C14 C 0.4574(2) 0.26819(8) 0.67457(11) 0.0182(3) Uani 1 1 d .
H14 H 0.3432 0.2438 0.6654 0.022 Uiso 1 1 calc R
C15 C 0.5450(2) 0.27316(7) 0.76470(10) 0.0135(3) Uani 1 1 d .
C17 C 0.4631(2) 0.23805(8) 0.84642(11) 0.0180(3) Uani 1 1 d .
H17A H 0.3577 0.2105 0.8229 0.027 Uiso 1 1 calc R
H17B H 0.4152 0.2691 0.8915 0.027 Uiso 1 1 calc R
H17C H 0.5632 0.2117 0.8780 0.027 Uiso 1 1 calc R
C18 C 0.2055(2) 0.46564(7) 0.92068(11) 0.0135(3) Uani 1 1 d .
H18A H 0.0954 0.4396 0.9374 0.020 Uiso 1 1 calc R
H18B H 0.1811 0.4839 0.8574 0.020 Uiso 1 1 calc R
H18C H 0.2250 0.5003 0.9669 0.020 Uiso 1 1 calc R
N4 N 0.43605(18) 0.42375(6) 0.77748(9) 0.0145(3) Uani 1 1 d .
C19 C 0.4210(2) 0.43993(7) 0.70078(11) 0.0157(3) Uani 1 1 d .
C20 C 0.4004(3) 0.46249(9) 0.60307(11) 0.0226(3) Uani 1 1 d .
H20A H 0.3153 0.4998 0.5997 0.034 Uiso 1 1 calc R
H20B H 0.3457 0.4283 0.5627 0.034 Uiso 1 1 calc R
H20C H 0.5263 0.4745 0.5812 0.034 Uiso 1 1 calc R
B B 0.0647(3) 0.39327(9) 0.38759(13) 0.0193(4) Uani 1 1 d .
F1 F -0.12563(17) 0.40676(6) 0.40206(9) 0.0386(3) Uani 1 1 d .
F2 F 0.07331(14) 0.35738(5) 0.30309(7) 0.0220(2) Uani 1 1 d .
F3 F 0.14380(17) 0.35793(5) 0.46271(7) 0.0302(2) Uani 1 1 d .
F4 F 0.1698(2) 0.44932(6) 0.37823(8) 0.0387(3) Uani 1 1 d .

loop_
_atom_site_aniso_label
_atom_site_aniso_U_11
_atom_site_aniso_U_22
_atom_site_aniso_U_33
_atom_site_aniso_U_23
_atom_site_aniso_U_13
_atom_site_aniso_U_12
Pd 0.01045(6) 0.01160(6) 0.00824(6) 0.00046(4) -0.00063(4) 0.00028(4)
C1 0.0129(7) 0.0104(7) 0.0127(7) 0.0005(5) 0.0003(5) -0.0014(5)
N1 0.0156(6) 0.0136(6) 0.0110(6) 0.0001(5) 0.0012(5) 0.0000(5)
C2 0.0219(8) 0.0149(7) 0.0096(7) 0.0005(6) -0.0008(6) -0.0010(6)
C3 0.0210(8) 0.0163(8) 0.0086(7) 0.0006(6) -0.0036(6) -0.0011(6)
C4 0.0172(7) 0.0189(8) 0.0154(7) 0.0001(6) 0.0034(6) 0.0040(6)
N2 0.0145(6) 0.0131(6) 0.0092(6) -0.0002(5) -0.0016(5) -0.0004(5)
C5 0.0139(7) 0.0115(7) 0.0118(7) -0.0004(5) -0.0008(5) -0.0020(5)
C6 0.0156(7) 0.0189(8) 0.0144(7) -0.0004(6) -0.0045(6) 0.0006(6)
C7 0.0145(7) 0.0238(8) 0.0199(8) -0.0024(6) -0.0041(6) 0.0054(6)
C8 0.0153(7) 0.0221(8) 0.0170(7) -0.0047(6) -0.0005(6) 0.0038(6)
C9 0.0119(6) 0.0144(7) 0.0128(7) -0.0008(6) -0.0004(5) -0.0018(5)
N3 0.0118(6) 0.0120(6) 0.0106(6) 0.0001(5) -0.0006(5) -0.0009(5)
C10 0.0121(6) 0.0155(7) 0.0113(7) -0.0024(6) 0.0001(5) 0.0019(5)
C11 0.0156(7) 0.0183(8) 0.0150(7) -0.0020(6) 0.0040(6) 0.0013(6)
C16 0.0202(8) 0.0307(10) 0.0241(9) 0.0004(7) 0.0055(7) -0.0071(7)
C12 0.0223(8) 0.0238(8) 0.0124(7) -0.0003(6) 0.0052(6) 0.0028(6)
C13 0.0242(8) 0.0265(9) 0.0111(7) -0.0035(6) -0.0034(6) 0.0026(7)
C14 0.0165(7) 0.0206(8) 0.0171(8) -0.0052(6) -0.0025(6) -0.0009(6)
C15 0.0133(7) 0.0152(7) 0.0122(7) -0.0023(6) 0.0013(5) 0.0019(5)
C17 0.0176(7) 0.0205(8) 0.0159(7) -0.0012(6) 0.0026(6) -0.0051(6)
C18 0.0131(7) 0.0150(7) 0.0123(7) 0.0009(6) -0.0006(5) 0.0049(5)
N4 0.0141(6) 0.0156(6) 0.0136(6) -0.0003(5) -0.0010(5) 0.0014(5)
C19 0.0161(7) 0.0152(7) 0.0156(7) -0.0005(6) -0.0008(6) 0.0001(6)
C20 0.0319(9) 0.0236(9) 0.0121(7) 0.0035(6) -0.0013(7) 0.0014(7)
B 0.0212(9) 0.0211(9) 0.0156(8) 0.0008(7) 0.0009(7) 0.0023(7)
F1 0.0277(6) 0.0580(8) 0.0306(6) 0.0001(5) 0.0059(5) 0.0171(5)
F2 0.0231(5) 0.0245(5) 0.0179(5) -0.0029(4) -0.0025(4) 0.0043(4)
F3 0.0388(6) 0.0295(6) 0.0213(5) 0.0031(4) -0.0103(5) 0.0029(5)
F4 0.0639(8) 0.0299(6) 0.0231(6) -0.0029(5) 0.0086(5) -0.0175(6)

loop_
_atom_type_symbol
_atom_type_description
_atom_type_scat_dispersion_real
_atom_type_scat_dispersion_imag
_atom_type_scat_source
C C 0.0033 0.0016 'International Tables Vol C Tables 4.2.6.8 and 6.1.1.4'
H H 0.0000 0.0000 'International Tables Vol C Tables 4.2.6.8 and 6.1.1.4'
B B 0.0013 0.0007 'International Tables Vol C Tables 4.2.6.8 and 6.1.1.4'
N N 0.0061 0.0033 'International Tables Vol C Tables 4.2.6.8 and 6.1.1.4'
F F 0.0171 0.0103 'International Tables Vol C Tables 4.2.6.8 and 6.1.1.4'
Pd Pd -0.9988 1.0072 'International Tables Vol C Tables 4.2.6.8 and 6.1.1.4'

loop_
_geom_angle_atom_site_label_1
_geom_angle_atom_site_label_2
_geom_angle_atom_site_label_3
_geom_angle
C1 Pd C18 94.48(6)
C1 Pd N4 173.07(6)
C18 Pd N4 85.90(6)
C1 Pd N3 79.12(5)
C18 Pd N3 173.61(5)
N4 Pd N3 100.47(5)
N1 C1 N2 104.03(13)
N1 C1 Pd 141.99(12)
N2 C1 Pd 113.70(10)
C1 N1 C2 111.07(13)
C1 N1 C4 126.74(13)
C2 N1 C4 122.09(13)
C3 C2 N1 107.87(13)
C3 C2 H2 126.1
N1 C2 H2 126.1
C2 C3 N2 105.67(13)
C2 C3 H3 127.2
N2 C3 H3 127.2
N1 C4 H4A 109.5
N1 C4 H4B 109.5
H4A C4 H4B 109.5
N1 C4 H4C 109.5
H4A C4 H4C 109.5
H4B C4 H4C 109.5
C1 N2 C3 111.36(13)
C1 N2 C5 120.73(12)
C3 N2 C5 127.78(13)
N3 C5 C6 124.34(14)
N3 C5 N2 113.81(13)
C6 C5 N2 121.82(13)
C7 C6 C5 117.18(14)
C7 C6 H6 121.4
C5 C6 H6 121.4
C6 C7 C8 119.85(15)
C6 C7 H7 120.1
C8 C7 H7 120.1
C7 C8 C9 119.62(15)
C7 C8 H8 120.2
C9 C8 H8 120.2
N3 C9 C8 121.05(14)
N3 C9 C10 117.83(13)
C8 C9 C10 120.89(14)
C5 N3 C9 117.82(13)
C5 N3 Pd 111.44(10)
C9 N3 Pd 130.74(10)
C15 C10 C11 120.89(14)
C15 C10 C9 117.45(13)
C11 C10 C9 121.64(14)
C12 C11 C10 118.44(14)
C12 C11 C16 119.31(15)
C10 C11 C16 122.23(14)
C11 C16 H16A 109.5
C11 C16 H16B 109.5
H16A C16 H16B 109.5
C11 C16 H16C 109.5
H16A C16 H16C 109.5
H16B C16 H16C 109.5
C11 C16 H16D 109.5
H16A C16 H16D 141.1
H16B C16 H16D 56.3
H16C C16 H16D 56.3
C11 C16 H16E 109.5
H16A C16 H16E 56.3
H16B C16 H16E 141.1
H16C C16 H16E 56.3
H16D C16 H16E 109.5
C11 C16 H16F 109.5
H16A C16 H16F 56.3
H16B C16 H16F 56.3
H16C C16 H16F 141.1
H16D C16 H16F 109.5
H16E C16 H16F 109.5
C13 C12 C11 120.71(15)
C13 C12 H12 119.6
C11 C12 H12 119.6
C14 C13 C12 120.28(15)
C14 C13 H13 119.9
C12 C13 H13 119.9
C13 C14 C15 120.81(15)
C13 C14 H14 119.6
C15 C14 H14 119.6
C14 C15 C10 118.78(14)
C14 C15 C17 120.05(14)
C10 C15 C17 121.16(13)
C15 C17 H17A 109.5
C15 C17 H17B 109.5
H17A C17 H17B 109.5
C15 C17 H17C 109.5
H17A C17 H17C 109.5
H17B C17 H17C 109.5
Pd C18 H18A 109.5
Pd C18 H18B 109.5
H18A C18 H18B 109.5
Pd C18 H18C 109.5
H18A C18 H18C 109.5
H18B C18 H18C 109.5
C19 N4 Pd 170.25(13)
N4 C19 C20 178.43(17)
C19 C20 H20A 109.5
C19 C20 H20B 109.5
H20A C20 H20B 109.5
C19 C20 H20C 109.5
H20A C20 H20C 109.5
H20B C20 H20C 109.5
F1 B F3 110.15(15)
F1 B F4 111.04(16)
F3 B F4 109.15(15)
F1 B F2 108.31(15)
F3 B F2 109.49(14)
F4 B F2 108.66(14)

loop_
_geom_bond_atom_site_label_1
_geom_bond_atom_site_label_2
_geom_bond_distance
Pd C1 1.9722(15)
Pd C18 2.0400(14)
Pd N4 2.0553(13)
Pd N3 2.1904(12)
C1 N1 1.3417(19)
C1 N2 1.3769(19)
N1 C2 1.394(2)
N1 C4 1.4632(19)
C2 C3 1.339(2)
C2 H2 0.9500
C3 N2 1.3923(19)
C3 H3 0.9500
C4 H4A 0.9800
C4 H4B 0.9800
C4 H4C 0.9800
N2 C5 1.4096(19)
C5 N3 1.3446(19)
C5 C6 1.384(2)
C6 C7 1.382(2)
C6 H6 0.9500
C7 C8 1.386(2)
C7 H7 0.9500
C8 C9 1.391(2)
C8 H8 0.9500
C9 N3 1.3583(19)
C9 C10 1.491(2)
C10 C15 1.405(2)
C10 C11 1.406(2)
C11 C12 1.397(2)
C11 C16 1.505(2)
C16 H16A 0.9800
C16 H16B 0.9800
C16 H16C 0.9800
C16 H16D 0.9800
C16 H16E 0.9800
C16 H16F 0.9800
C12 C13 1.386(2)
C12 H12 0.9500
C13 C14 1.383(2)
C13 H13 0.9500
C14 C15 1.390(2)
C14 H14 0.9500
C15 C17 1.505(2)
C17 H17A 0.9800
C17 H17B 0.9800
C17 H17C 0.9800
C18 H18A 0.9800
C18 H18B 0.9800
C18 H18C 0.9800
N4 C19 1.136(2)
C19 C20 1.460(2)
C20 H20A 0.9800
C20 H20B 0.9800
C20 H20C 0.9800
B F1 1.385(2)
B F3 1.385(2)
B F4 1.391(2)
B F2 1.414(2)

loop_
_geom_torsion_atom_site_label_1
_geom_torsion_atom_site_label_2
_geom_torsion_atom_site_label_3
_geom_torsion_atom_site_label_4
_geom_torsion
C18 Pd C1 N1 1.72(19)
N3 Pd C1 N1 -178.11(19)
C18 Pd C1 N2 -170.91(11)
N3 Pd C1 N2 9.26(10)
N2 C1 N1 C2 0.42(16)
Pd C1 N1 C2 -172.62(14)
N2 C1 N1 C4 177.01(14)
Pd C1 N1 C4 4.0(3)
C1 N1 C2 C3 -0.19(18)
C4 N1 C2 C3 -176.96(14)
N1 C2 C3 N2 -0.13(17)
N1 C1 N2 C3 -0.51(16)
Pd C1 N2 C3 174.81(10)
N1 C1 N2 C5 175.71(13)
Pd C1 N2 C5 -8.96(17)
C2 C3 N2 C1 0.41(17)
C2 C3 N2 C5 -175.48(14)
C1 N2 C5 N3 0.6(2)
C3 N2 C5 N3 176.17(14)
C1 N2 C5 C6 -177.54(14)
C3 N2 C5 C6 -2.0(2)
N3 C5 C6 C7 -2.1(2)
N2 C5 C6 C7 175.83(14)
C5 C6 C7 C8 -0.9(2)
C6 C7 C8 C9 1.4(3)
C7 C8 C9 N3 0.9(2)
C7 C8 C9 C10 -173.54(15)
C6 C5 N3 C9 4.4(2)
N2 C5 N3 C9 -173.73(12)
C6 C5 N3 Pd -174.81(12)
N2 C5 N3 Pd 7.08(15)
C8 C9 N3 C5 -3.6(2)
C10 C9 N3 C5 170.92(13)
C8 C9 N3 Pd 175.36(11)
C10 C9 N3 Pd -10.1(2)
C1 Pd N3 C5 -9.21(10)
N4 Pd N3 C5 163.76(10)
C1 Pd N3 C9 171.73(14)
N4 Pd N3 C9 -15.30(14)
N3 C9 C10 C15 -67.69(19)
C8 C9 C10 C15 106.89(17)
N3 C9 C10 C11 113.79(16)
C8 C9 C10 C11 -71.6(2)
C15 C10 C11 C12 2.7(2)
C9 C10 C11 C12 -178.82(14)
C15 C10 C11 C16 -178.89(15)
C9 C10 C11 C16 -0.4(2)
C10 C11 C12 C13 -0.1(2)
C16 C11 C12 C13 -178.52(16)
C11 C12 C13 C14 -2.0(3)
C12 C13 C14 C15 1.5(3)
C13 C14 C15 C10 1.1(2)
C13 C14 C15 C17 -177.73(15)
C11 C10 C15 C14 -3.2(2)
C9 C10 C15 C14 178.26(14)
C11 C10 C15 C17 175.57(14)
C9 C10 C15 C17 -3.0(2)
